data_2200274
loop_
_publ_author_name
'Barrier, N.'
'Gougeon, P.'

_publ_section_title
;
 NdMo~7.7~O~14~ containing Mo~6~, Mo~7~ and Mo~8~ clusters
;
_journal_issue 6
_journal_name_full 'Acta Crystallographica Section E'
_journal_page_first i46
_journal_page_last i48
_journal_paper_doi 10.1107/S1600536801007103
_journal_volume 57
_journal_year 2001
_chemical_formula_iupac 'Nd Mo7.70 O14'
_chemical_formula_moiety 'Nd Mo7.70 O14'
_chemical_formula_sum 'Mo7.7 Nd O14'
_chemical_formula_weight 1106.98
_chemical_name_systematic
;
?
;
_space_group_IT_number 41
_symmetry_cell_setting orthorhombic
_symmetry_space_group_name_Hall 'A 2 -2ab'
_symmetry_space_group_name_H-M 'A b a 2'
_audit_creation_method SHELXL-97
_cell_angle_alpha 90.00
_cell_angle_beta 90.00
_cell_angle_gamma 90.00
_cell_formula_units_Z 4
_cell_length_a 9.1639(2)
_cell_length_b 9.9730(2)
_cell_length_c 11.1913(2)
_cell_measurement_reflns_used 25665
_cell_measurement_temperature 293(2)
_cell_measurement_theta_max 37.78
_cell_measurement_theta_min 1.02
_cell_volume 1022.79(4)
_computing_cell_refinement COLLECT
_computing_data_collection 'COLLECT (Nonius, 1998)'
_computing_data_reduction 'DENZO and SCALEPACK (Otwinowski & Minor, 1997)'
_computing_molecular_graphics 'DIAMOND (Bergerhoff, 1996)'
_computing_publication_material SHELXL97
_computing_structure_refinement 'SHELXL97 (Sheldrick, 1997)'
_computing_structure_solution 'see Experimental'
_diffrn_ambient_temperature 293(2)
_diffrn_detector_area_resol_mean 9
_diffrn_measured_fraction_theta_full .996
_diffrn_measured_fraction_theta_max .996
_diffrn_measurement_device '95mm CCD camera on \k-goniostat'
_diffrn_measurement_device_type 'Nonius KappaCCD'
_diffrn_measurement_method '\f scans (\k = 0) plus additional \w'
_diffrn_radiation_monochromator graphite
_diffrn_radiation_source 'fine-focus sealed tube'
_diffrn_radiation_type MoK\a
_diffrn_radiation_wavelength .71070
_diffrn_reflns_av_R_equivalents .0457
_diffrn_reflns_av_sigmaI/netI .0438
_diffrn_reflns_limit_h_max 15
_diffrn_reflns_limit_h_min -15
_diffrn_reflns_limit_k_max 16
_diffrn_reflns_limit_k_min -17
_diffrn_reflns_limit_l_max 17
_diffrn_reflns_limit_l_min -19
_diffrn_reflns_number 11905
_diffrn_reflns_theta_full 37.77
_diffrn_reflns_theta_max 37.77
_diffrn_reflns_theta_min 3.53
_diffrn_standards_decay_% none
_diffrn_standards_interval_count none
_diffrn_standards_interval_time none
_diffrn_standards_number none
_exptl_absorpt_coefficient_mu 14.179
_exptl_absorpt_correction_T_max .468
_exptl_absorpt_correction_T_min .247
_exptl_absorpt_correction_type multi-scan
_exptl_absorpt_process_details '(SORTAV; Blessing, 1995)'
_exptl_crystal_colour black
_exptl_crystal_density_diffrn 7.189
_exptl_crystal_density_method 'not measured'
_exptl_crystal_description irregular
_exptl_crystal_F_000 1982
_exptl_crystal_size_max .089
_exptl_crystal_size_mid .062
_exptl_crystal_size_min .050
_refine_diff_density_max 2.829
_refine_diff_density_min -2.268
_refine_ls_abs_structure_details 'Flack H D (1983), 1137 Friedel pairs'
_refine_ls_abs_structure_Flack -.01(2)
_refine_ls_extinction_coef .00120(8)
_refine_ls_extinction_method SHELXL97
_refine_ls_goodness_of_fit_ref 1.107
_refine_ls_hydrogen_treatment none
_refine_ls_matrix_type full
_refine_ls_number_parameters 109
_refine_ls_number_reflns 2556
_refine_ls_number_restraints 1
_refine_ls_restrained_S_all 1.107
_refine_ls_R_factor_all .0391
_refine_ls_R_factor_gt .0355
_refine_ls_shift/su_max <0.001
_refine_ls_shift/su_mean .000
_refine_ls_structure_factor_coef Fsqd
_refine_ls_weighting_details 'calc w = 1/[\s^2^(Fo^2^)+(0.0238P)^2^+32.3150P] where P = (Fo^2^+2Fc^2^)/3'
_refine_ls_weighting_scheme calc
_refine_ls_wR_factor_ref .0840
_reflns_number_gt 2388
_reflns_number_total 2556
_reflns_threshold_expression I>2\s(I)
_cod_data_source_file bt6039.cif
_cod_data_source_block nd
_cod_depositor_comments
;
The following automatic conversions were performed:
'_geom_bond_publ_flag' value 'Y' changed to 'y' according to
'/home/saulius/struct/CIF-dictionaries/cif_core.dic' dictionary named
'cif_core.dic' version 2.4.1 from 2010-06-29 (11 times).

Automatic conversion script
Id: cif_fix_enum 1527 2010-12-29 10:47:43Z saulius 

The following automatic conversions were performed:

'_geom_bond_publ_flag' value 'Y' changed to 'y' according to
/home/saulius/struct/CIF-dictionaries/cif_core.dic dictionary named
'cif_core.dic' version 2.4.1 from 2010-06-29 (11 times).

Automatic conversion script
Id: cif_fix_values 1715 2011-07-08 13:25:40Z adriana 
;
_cod_original_formula_sum 'Mo7.70 Nd O14'
_cod_database_code 2200274

loop_
_symmetry_equiv_pos_as_xyz
'x, y, z'
'-x, -y, z'
'-x+1/2, y, z+1/2'
'x+1/2, -y, z+1/2'
'x, y+1/2, z+1/2'
'-x, -y+1/2, z+1/2'
'-x+1/2, y+1/2, z+1'
'x+1/2, -y+1/2, z+1'

loop_
_atom_site_label
_atom_site_fract_x
_atom_site_fract_y
_atom_site_fract_z
_atom_site_U_iso_or_equiv
_atom_site_adp_type
_atom_site_calc_flag
_atom_site_refinement_flags
_atom_site_occupancy
_atom_site_disorder_assembly
_atom_site_disorder_group
_atom_site_type_symbol
Nd .0000 .0000 .49956(7) .01190(10) Uani d S 1 . . Nd
Mo1 .12151(6) -.07437(5) .83767(5) .00579(11) Uani d . 1 . . Mo
Mo2 .11841(5) .16082(5) -.04131(5) .00617(10) Uani d . 1 . . Mo
Mo3 .12480(6) -.08277(5) .08093(5) .00596(11) Uani d . 1 . . Mo
Mo4 .12416(7) .66309(7) .69340(6) .00741(17) Uani d P .849(4) . . Mo
O1 .2434(7) .3313(5) .2037(5) .0079(8) Uani d . 1 . . O
O2 .2470(7) .0831(4) .3329(5) .0093(8) Uani d . 1 . . O
O3 .0159(6) .2514(5) .3341(4) .0072(8) Uani d . 1 . . O
O4 .2323(5) .3457(5) .9562(5) .0089(8) Uani d . 1 . . O
O5 .2679(6) .0795(4) .0765(6) .0099(9) Uani d . 1 . . O
O6 -.0079(6) .2616(5) .0770(5) .0141(10) Uani d . 1 . . O
O7 .0000 .0000 .7132(7) .0080(11) Uani d S 1 . . O
O8 .0000 .0000 .2229(7) .0121(13) Uani d S 1 . . O

loop_
_atom_site_aniso_label
_atom_site_aniso_U_11
_atom_site_aniso_U_22
_atom_site_aniso_U_33
_atom_site_aniso_U_12
_atom_site_aniso_U_13
_atom_site_aniso_U_23
Nd .01147(19) .01098(18) .01325(19) .00076(17) .000 .000
Mo1 .0050(2) .0054(2) .0070(2) .00057(14) .00061(18) .00014(15)
Mo2 .00544(19) .00490(19) .0082(2) .00057(14) .00118(19) .00079(18)
Mo3 .0050(2) .00648(19) .0063(2) .00118(14) .00021(17) -.00047(18)
Mo4 .0069(3) .0062(3) .0091(3) .00151(19) .0020(2) .0021(2)
O1 .0105(19) .0040(16) .009(2) .0000(18) .0041(16) -.0008(13)
O2 .0105(19) .0093(16) .0082(19) -.0006(19) -.0025(19) .0004(16)
O3 .005(2) .0063(15) .0105(19) -.0018(13) -.0024(16) -.0050(15)
O4 .0079(18) .0086(17) .010(2) -.0011(14) .0016(19) .0006(16)
O5 .009(2) .0094(17) .011(2) -.0015(14) -.0042(19) -.0008(16)
O6 .012(2) .015(2) .015(2) -.0080(17) .009(2) -.0075(19)
O7 .005(2) .007(3) .012(3) -.002(2) .000 .000
O8 .011(3) .017(3) .008(3) .000(3) .000 .000

loop_
_atom_type_symbol
_atom_type_description
_atom_type_scat_dispersion_real
_atom_type_scat_dispersion_imag
_atom_type_scat_source
Nd Nd -.1943 3.0179 'International Tables Vol C Tables 4.2.6.8 and 6.1.1.4'
Mo Mo -1.6832 .6857 'International Tables Vol C Tables 4.2.6.8 and 6.1.1.4'
O O .0106 .0060 'International Tables Vol C Tables 4.2.6.8 and 6.1.1.4'

loop_
_geom_angle_atom_site_label_1
_geom_angle_atom_site_label_2
_geom_angle_atom_site_label_3
_geom_angle_site_symmetry_1
_geom_angle_site_symmetry_3
_geom_angle
O7 Nd O5 . 3 69.23(15)
O7 Nd O5 . 4_455 69.23(15)
O5 Nd O5 3 4_455 138.5(3)
O7 Nd O6 . 6 69.99(12)
O5 Nd O6 3 6 63.06(16)
O5 Nd O6 4_455 6 102.14(17)
O7 Nd O6 . 5_545 69.99(12)
O5 Nd O6 3 5_545 102.14(17)
O5 Nd O6 4_455 5_545 63.06(16)
O6 Nd O6 6 5_545 140.0(2)
O7 Nd O4 . 6_554 100.46(13)
O5 Nd O4 3 6_554 125.07(14)
O5 Nd O4 4_455 6_554 63.53(15)
O6 Nd O4 6 6_554 62.86(17)
O6 Nd O4 5_545 6_554 125.48(17)
O7 Nd O4 . 5_544 100.46(13)
O5 Nd O4 3 5_544 63.53(15)
O5 Nd O4 4_455 5_544 125.07(14)
O6 Nd O4 6 5_544 125.48(17)
O6 Nd O4 5_545 5_544 62.86(17)
O4 Nd O4 6_554 5_544 159.1(3)
O7 Nd O2 . 2 127.73(12)
O5 Nd O2 3 2 163.0(2)
O5 Nd O2 4_455 2 58.50(16)
O6 Nd O2 6 2 119.07(16)
O6 Nd O2 5_545 2 86.15(16)
O4 Nd O2 6_554 2 56.88(13)
O4 Nd O2 5_544 2 108.92(16)
O7 Nd O2 . . 127.73(12)
O5 Nd O2 3 . 58.50(16)
O5 Nd O2 4_455 . 163.0(2)
O6 Nd O2 6 . 86.15(16)
O6 Nd O2 5_545 . 119.07(16)
O4 Nd O2 6_554 . 108.92(16)
O4 Nd O2 5_544 . 56.88(13)
O2 Nd O2 2 . 104.5(2)
O7 Nd O8 . . 180.0000(10)
O5 Nd O8 3 . 110.77(15)
O5 Nd O8 4_455 . 110.77(15)
O6 Nd O8 6 . 110.01(12)
O6 Nd O8 5_545 . 110.01(12)
O4 Nd O8 6_554 . 79.54(13)
O4 Nd O8 5_544 . 79.54(13)
O2 Nd O8 2 . 52.27(11)
O2 Nd O8 . . 52.27(11)
O7 Nd O3 . 2 126.40(9)
O5 Nd O3 3 2 120.91(16)
O5 Nd O3 4_455 2 84.67(16)
O6 Nd O3 6 2 163.56(16)
O6 Nd O3 5_545 2 56.43(14)
O4 Nd O3 6_554 2 108.54(15)
O4 Nd O3 5_544 2 57.77(14)
O2 Nd O3 2 2 51.95(14)
O2 Nd O3 . 2 83.69(13)
O8 Nd O3 . 2 53.60(9)
O7 Nd O3 . . 126.40(9)
O5 Nd O3 3 . 84.67(15)
O5 Nd O3 4_455 . 120.91(16)
O6 Nd O3 6 . 56.43(14)
O6 Nd O3 5_545 . 163.56(16)
O4 Nd O3 6_554 . 57.77(14)
O4 Nd O3 5_544 . 108.54(14)
O2 Nd O3 2 . 83.69(13)
O2 Nd O3 . . 51.95(14)
O8 Nd O3 . . 53.60(9)
O3 Nd O3 2 . 107.21(18)
O7 Nd Mo2 . 6 97.338(16)
O5 Nd Mo2 3 6 90.13(11)
O5 Nd Mo2 4_455 6 95.06(11)
O6 Nd Mo2 6 6 33.42(12)
O6 Nd Mo2 5_545 6 157.23(12)
O4 Nd Mo2 6_554 6 36.03(10)
O4 Nd Mo2 5_544 6 139.67(11)
O2 Nd Mo2 2 6 87.34(9)
O2 Nd Mo2 . 6 83.69(9)
O8 Nd Mo2 . 6 82.662(16)
O3 Nd Mo2 2 6 131.99(9)
O3 Nd Mo2 . 6 34.86(10)
O7 Nd Mo2 . 5_545 97.338(16)
O5 Nd Mo2 3 5_545 95.06(11)
O5 Nd Mo2 4_455 5_545 90.13(11)
O6 Nd Mo2 6 5_545 157.23(13)
O6 Nd Mo2 5_545 5_545 33.42(12)
O4 Nd Mo2 6_554 5_545 139.67(11)
O4 Nd Mo2 5_544 5_545 36.03(10)
O2 Nd Mo2 2 5_545 83.69(9)
O2 Nd Mo2 . 5_545 87.34(9)
O8 Nd Mo2 . 5_545 82.662(16)
O3 Nd Mo2 2 5_545 34.86(10)
O3 Nd Mo2 . 5_545 131.99(9)
Mo2 Nd Mo2 6 5_545 165.32(3)
O7 Nd Mo3 . 3 75.558(14)
O5 Nd Mo3 3 3 32.90(11)
O5 Nd Mo3 4_455 3 131.51(13)
O6 Nd Mo3 6 3 95.75(13)
O6 Nd Mo3 5_545 3 74.29(14)
O4 Nd Mo3 6_554 3 157.82(10)
O4 Nd Mo3 5_544 3 33.34(12)
O2 Nd Mo3 2 3 142.23(10)
O2 Nd Mo3 . 3 60.97(11)
O8 Nd Mo3 . 3 104.442(14)
O3 Nd Mo3 2 3 90.59(10)
O3 Nd Mo3 . 3 106.60(9)
Mo2 Nd Mo3 6 3 122.047(11)
Mo2 Nd Mo3 5_545 3 62.166(11)
O7 Mo1 O2 . 3 91.54(18)
O7 Mo1 O3 . 5_545 92.32(15)
O2 Mo1 O3 3 5_545 171.2(2)
O7 Mo1 O4 . 7_544 173.9(2)
O2 Mo1 O4 3 7_544 85.9(2)
O3 Mo1 O4 5_545 7_544 89.5(2)
O7 Mo1 O1 . 5_545 87.9(2)
O2 Mo1 O1 3 5_545 90.7(2)
O3 Mo1 O1 5_545 5_545 81.5(2)
O4 Mo1 O1 7_544 5_545 86.6(2)
O7 Mo1 Mo1 . 2 46.16(15)
O2 Mo1 Mo1 3 2 93.83(17)
O3 Mo1 Mo1 5_545 2 94.55(15)
O4 Mo1 Mo1 7_544 2 139.51(16)
O1 Mo1 Mo1 5_545 2 133.90(16)
O7 Mo1 Mo2 . 1_556 91.26(11)
O2 Mo1 Mo2 3 1_556 48.17(17)
O3 Mo1 Mo2 5_545 1_556 139.58(15)
O4 Mo1 Mo2 7_544 1_556 91.14(14)
O1 Mo1 Mo2 5_545 1_556 138.85(15)
Mo1 Mo1 Mo2 2 1_556 60.74(2)
O7 Mo1 Mo2 . 2_556 90.85(11)
O2 Mo1 Mo2 3 2_556 139.11(17)
O3 Mo1 Mo2 5_545 2_556 48.73(15)
O4 Mo1 Mo2 7_544 2_556 94.74(15)
O1 Mo1 Mo2 5_545 2_556 130.17(15)
Mo1 Mo1 Mo2 2 2_556 60.23(2)
Mo2 Mo1 Mo2 1_556 2_556 90.98(3)
O7 Mo1 Mo3 . 1_556 137.65(15)
O2 Mo1 Mo3 3 1_556 92.55(18)
O3 Mo1 Mo3 5_545 1_556 89.92(15)
O4 Mo1 Mo3 7_544 1_556 48.16(16)
O1 Mo1 Mo3 5_545 1_556 134.12(16)
Mo1 Mo1 Mo3 2 1_556 91.505(16)
Mo2 Mo1 Mo3 1_556 1_556 61.771(19)
Mo2 Mo1 Mo3 2_556 1_556 60.13(2)
O7 Mo1 Mo4 . 1_545 87.30(11)
O2 Mo1 Mo4 3 1_545 131.00(17)
O3 Mo1 Mo4 5_545 1_545 41.40(15)
O4 Mo1 Mo4 7_544 1_545 90.21(14)
O1 Mo1 Mo4 5_545 1_545 40.29(14)
Mo1 Mo1 Mo4 2 1_545 118.58(3)
Mo2 Mo1 Mo4 1_556 1_545 178.33(3)
Mo2 Mo1 Mo4 2_556 1_545 89.88(2)
Mo3 Mo1 Mo4 1_556 1_545 119.89(2)
O7 Mo1 Mo4 . 7_544 78.60(7)
O2 Mo1 Mo4 3 7_544 25.30(18)
O3 Mo1 Mo4 5_545 7_544 149.10(15)
O4 Mo1 Mo4 7_544 7_544 96.90(14)
O1 Mo1 Mo4 5_545 7_544 68.80(14)
Mo1 Mo1 Mo4 2 7_544 99.77(3)
Mo2 Mo1 Mo4 1_556 7_544 70.731(19)
Mo2 Mo1 Mo4 2_556 7_544 158.43(2)
Mo3 Mo1 Mo4 1_556 7_544 116.71(2)
Mo4 Mo1 Mo4 1_545 7_544 108.13(2)
O7 Mo1 Mo3 . 3 79.09(14)
O2 Mo1 Mo3 3 3 67.32(17)
O3 Mo1 Mo3 5_545 3 105.70(15)
O4 Mo1 Mo3 7_544 3 94.79(16)
O1 Mo1 Mo3 5_545 3 25.51(13)
Mo1 Mo1 Mo3 2 3 122.405(16)
Mo2 Mo1 Mo3 1_556 3 114.51(2)
Mo2 Mo1 Mo3 2_556 3 152.54(2)
Mo3 Mo1 Mo3 1_556 3 140.27(2)
Mo4 Mo1 Mo3 1_545 3 64.394(17)
Mo4 Mo1 Mo3 7_544 3 43.789(14)
O7 Mo1 Nd . 3 139.34(4)
O2 Mo1 Nd 3 3 48.29(17)
O3 Mo1 Nd 5_545 3 126.55(15)
O4 Mo1 Nd 7_544 3 37.61(14)
O1 Mo1 Nd 5_545 3 86.83(17)
Mo1 Mo1 Nd 2 3 128.43(2)
Mo2 Mo1 Nd 1_556 3 67.692(15)
Mo2 Mo1 Nd 2_556 3 122.41(2)
Mo3 Mo1 Nd 1_556 3 62.704(18)
Mo4 Mo1 Nd 1_545 3 112.98(2)
Mo4 Mo1 Nd 7_544 3 61.967(15)
Mo3 Mo1 Nd 3 3 79.055(16)
O7 Mo1 Nd . . 24.37(15)
O2 Mo1 Nd 3 . 89.82(18)
O3 Mo1 Nd 5_545 . 90.43(14)
O4 Mo1 Nd 7_544 . 149.84(16)
O1 Mo1 Nd 5_545 . 63.63(16)
Mo1 Mo1 Nd 2 . 70.528(8)
Mo2 Mo1 Nd 1_556 . 107.97(2)
Mo2 Mo1 Nd 2_556 . 107.667(19)
Mo3 Mo1 Nd 1_556 . 162.00(2)
Mo4 Mo1 Nd 1_545 . 70.406(16)
Mo4 Mo1 Nd 7_544 . 69.176(14)
Mo3 Mo1 Nd 3 . 56.351(12)
Nd Mo1 Nd 3 . 129.499(17)
O6 Mo2 O2 . 3_554 172.7(2)
O6 Mo2 O3 . 6_554 83.7(2)
O2 Mo2 O3 3_554 6_554 93.2(2)
O6 Mo2 O5 . . 99.0(2)
O2 Mo2 O5 3_554 . 83.7(2)
O3 Mo2 O5 6_554 . 175.27(19)
O6 Mo2 O4 . 1_554 81.8(2)
O2 Mo2 O4 3_554 1_554 91.4(2)
O3 Mo2 O4 6_554 1_554 85.2(2)
O5 Mo2 O4 . 1_554 91.33(19)
O6 Mo2 Mo4 . 5_544 49.75(18)
O2 Mo2 Mo4 3_554 5_544 133.30(18)
O3 Mo2 Mo4 6_554 5_544 133.36(15)
O5 Mo2 Mo4 . 5_544 49.64(17)
O4 Mo2 Mo4 1_554 5_544 89.74(16)
O6 Mo2 Mo1 . 1_554 139.70(15)
O2 Mo2 Mo1 3_554 1_554 46.75(15)
O3 Mo2 Mo1 6_554 1_554 92.05(15)
O5 Mo2 Mo1 . 1_554 88.41(14)
O4 Mo2 Mo1 1_554 1_554 137.89(15)
Mo4 Mo2 Mo1 5_544 1_554 120.47(3)
O6 Mo2 Mo1 . 2_554 91.20(17)
O2 Mo2 Mo1 3_554 2_554 91.42(18)
O3 Mo2 Mo1 6_554 2_554 46.66(14)
O5 Mo2 Mo1 . 2_554 136.74(13)
O4 Mo2 Mo1 1_554 2_554 131.84(15)
Mo4 Mo2 Mo1 5_544 2_554 121.08(3)
Mo1 Mo2 Mo1 1_554 2_554 59.03(2)
O6 Mo2 Mo3 . 2 49.25(15)
O2 Mo2 Mo3 3_554 2 137.44(15)
O3 Mo2 Mo3 6_554 2 88.42(14)
O5 Mo2 Mo3 . 2 96.29(16)
O4 Mo2 Mo3 1_554 2 131.08(14)
Mo4 Mo2 Mo3 5_544 2 61.16(2)
Mo1 Mo2 Mo3 1_554 2 90.70(2)
Mo1 Mo2 Mo3 2_554 2 59.960(19)
O6 Mo2 Mo3 . . 97.12(16)
O2 Mo2 Mo3 3_554 . 89.70(13)
O3 Mo2 Mo3 6_554 . 135.74(14)
O5 Mo2 Mo3 . . 48.04(13)
O4 Mo2 Mo3 1_554 . 138.94(15)
Mo4 Mo2 Mo3 5_544 . 61.09(2)
Mo1 Mo2 Mo3 1_554 . 59.382(18)
Mo1 Mo2 Mo3 2_554 . 89.15(2)
Mo3 Mo2 Mo3 2 . 61.49(2)
O6 Mo2 Nd . 5_554 43.50(16)
O2 Mo2 Nd 3_554 5_554 129.39(13)
O3 Mo2 Nd 6_554 5_554 60.21(15)
O5 Mo2 Nd . 5_554 119.33(14)
O4 Mo2 Nd 1_554 5_554 47.87(13)
Mo4 Mo2 Nd 5_544 5_554 82.54(2)
Mo1 Mo2 Nd 1_554 5_554 152.23(3)
Mo1 Mo2 Nd 2_554 5_554 96.774(19)
Mo3 Mo2 Nd 2 5_554 87.589(18)
Mo3 Mo2 Nd . 5_554 140.03(2)
O6 Mo2 Nd . 3_554 130.09(18)
O2 Mo2 Nd 3_554 3_554 51.25(18)
O3 Mo2 Nd 6_554 3_554 142.83(14)
O5 Mo2 Nd . 3_554 33.29(17)
O4 Mo2 Nd 1_554 3_554 85.24(13)
Mo4 Mo2 Nd 5_544 3_554 82.38(2)
Mo1 Mo2 Nd 1_554 3_554 72.006(16)
Mo1 Mo2 Nd 2_554 3_554 131.04(2)
Mo3 Mo2 Nd 2 3_554 124.05(2)
Mo3 Mo2 Nd . 3_554 64.054(16)
Nd Mo2 Nd 5_554 3_554 130.491(16)
O1 Mo3 O4 7_544 7_543 86.2(2)
O1 Mo3 O6 7_544 2 87.6(2)
O4 Mo3 O6 7_543 2 90.9(2)
O1 Mo3 O5 7_544 . 88.3(2)
O4 Mo3 O5 7_543 . 81.5(2)
O6 Mo3 O5 2 . 171.6(2)
O1 Mo3 O8 7_544 . 88.7(2)
O4 Mo3 O8 7_543 . 172.69(18)
O6 Mo3 O8 2 . 94.12(18)
O5 Mo3 O8 . . 93.14(16)
O1 Mo3 Mo1 7_544 1_554 134.39(16)
O4 Mo3 Mo1 7_543 1_554 48.31(15)
O6 Mo3 Mo1 2 1_554 89.96(16)
O5 Mo3 Mo1 . 1_554 87.67(18)
O8 Mo3 Mo1 . 1_554 136.85(14)
O1 Mo3 Mo4 7_544 6_554 93.53(17)
O4 Mo3 Mo4 7_543 6_554 138.54(14)
O6 Mo3 Mo4 2 6_554 47.71(18)
O5 Mo3 Mo4 . 6_554 139.99(16)
O8 Mo3 Mo4 . 6_554 47.03(2)
Mo1 Mo3 Mo4 1_554 6_554 117.47(3)
O1 Mo3 Mo2 7_544 2 135.10(15)
O4 Mo3 Mo2 7_543 2 94.67(15)
O6 Mo3 Mo2 2 2 47.49(15)
O5 Mo3 Mo2 . 2 136.36(16)
O8 Mo3 Mo2 . 2 92.64(10)
Mo1 Mo3 Mo2 1_554 2 59.906(19)
Mo4 Mo3 Mo2 6_554 2 57.59(2)
O1 Mo3 Mo4 7_544 5_544 93.90(14)
O4 Mo3 Mo4 7_543 5_544 128.63(14)
O6 Mo3 Mo4 2 5_544 140.45(18)
O5 Mo3 Mo4 . 5_544 47.25(16)
O8 Mo3 Mo4 . 5_544 46.50(2)
Mo1 Mo3 Mo4 1_554 5_544 115.41(3)
Mo4 Mo3 Mo4 6_554 5_544 92.80(3)
Mo2 Mo3 Mo4 2 5_544 118.75(2)
O1 Mo3 Mo2 7_544 . 135.71(15)
O4 Mo3 Mo2 7_543 . 89.00(14)
O6 Mo3 Mo2 2 . 136.49(15)
O5 Mo3 Mo2 . . 47.53(15)
O8 Mo3 Mo2 . . 90.98(10)
Mo1 Mo3 Mo2 1_554 . 58.847(18)
Mo4 Mo3 Mo2 6_554 . 117.71(3)
Mo2 Mo3 Mo2 2 . 89.16(2)
Mo4 Mo3 Mo2 5_544 . 56.57(2)
O1 Mo3 Mo3 7_544 2 137.14(16)
O4 Mo3 Mo3 7_543 2 136.41(15)
O6 Mo3 Mo3 2 2 94.82(17)
O5 Mo3 Mo3 . 2 93.19(14)
O8 Mo3 Mo3 . 2 48.40(14)
Mo1 Mo3 Mo3 1_554 2 88.454(15)
Mo4 Mo3 Mo3 6_554 2 59.56(2)
Mo2 Mo3 Mo3 2 2 60.30(2)
Mo4 Mo3 Mo3 5_544 2 58.51(2)
Mo2 Mo3 Mo3 . 2 58.207(17)
O1 Mo3 Mo4 7_544 3_544 24.95(14)
O4 Mo3 Mo4 7_543 3_544 65.71(15)
O6 Mo3 Mo4 2 3_544 74.72(16)
O5 Mo3 Mo4 . 3_544 98.69(14)
O8 Mo3 Mo4 . 3_544 110.58(14)
Mo1 Mo3 Mo4 1_554 3_544 111.92(2)
Mo4 Mo3 Mo4 6_554 3_544 99.46(2)
Mo2 Mo3 Mo4 2 3_544 119.34(2)
Mo4 Mo3 Mo4 5_544 3_544 117.52(2)
Mo2 Mo3 Mo4 . 3_544 142.00(2)
Mo3 Mo3 Mo4 2 3_544 156.66(2)
O1 Mo3 Nd 7_544 3_554 72.70(17)
O4 Mo3 Nd 7_543 3_554 45.96(14)
O6 Mo3 Nd 2 3_554 132.31(18)
O5 Mo3 Nd . 3_554 39.27(15)
O8 Mo3 Nd . 3_554 127.27(6)
Mo1 Mo3 Nd 1_554 3_554 75.77(2)
Mo4 Mo3 Nd 6_554 3_554 165.85(3)
Mo2 Mo3 Nd 2 3_554 135.12(2)
Mo4 Mo3 Nd 5_544 3_554 85.112(19)
Mo2 Mo3 Nd . 3_554 72.573(16)
Mo3 Mo3 Nd 2 3_554 129.14(2)
Mo4 Mo3 Nd 3_544 3_554 69.464(16)
O1 Mo3 Mo1 7_544 3_554 26.49(13)
O4 Mo3 Mo1 7_543 3_554 97.81(15)
O6 Mo3 Mo1 2 3_554 111.08(15)
O5 Mo3 Mo1 . 3_554 66.75(16)
O8 Mo3 Mo1 . 3_554 75.43(13)
Mo1 Mo3 Mo1 1_554 3_554 141.54(2)
Mo4 Mo3 Mo1 6_554 3_554 100.03(2)
Mo2 Mo3 Mo1 2 3_554 155.48(2)
Mo4 Mo3 Mo1 5_544 3_554 68.053(19)
Mo2 Mo3 Mo1 . 3_554 112.01(2)
Mo3 Mo3 Mo1 2 3_554 119.779(15)
Mo4 Mo3 Mo1 3_544 3_554 49.521(15)
Nd Mo3 Mo1 3_554 3_554 66.207(16)
O1 Mo4 O8 5 5 167.1(3)
O1 Mo4 O6 5 5 87.5(2)
O8 Mo4 O6 5 5 99.2(2)
O1 Mo4 O5 5 5 91.6(2)
O8 Mo4 O5 5 5 98.06(19)
O6 Mo4 O5 5 5 99.9(2)
O1 Mo4 O3 5 5 82.0(2)
O8 Mo4 O3 5 5 87.0(2)
O6 Mo4 O3 5 5 89.8(2)
O5 Mo4 O3 5 5 168.2(2)
O1 Mo4 O2 5 5 89.0(2)
O8 Mo4 O2 5 5 82.7(2)
O6 Mo4 O2 5 5 171.0(2)
O5 Mo4 O2 5 5 88.6(2)
O3 Mo4 O2 5 5 81.4(2)
O1 Mo4 Mo2 5 5 94.35(16)
O8 Mo4 Mo2 5 5 98.4(2)
O6 Mo4 Mo2 5 5 49.53(15)
O5 Mo4 Mo2 5 5 50.70(16)
O3 Mo4 Mo2 5 5 139.34(15)
O2 Mo4 Mo2 5 5 139.17(17)
O1 Mo4 Mo3 5 6 136.76(16)
O8 Mo4 Mo3 5 6 50.58(16)
O6 Mo4 Mo3 5 6 49.28(15)
O5 Mo4 Mo3 5 6 97.14(15)
O3 Mo4 Mo3 5 6 94.34(14)
O2 Mo4 Mo3 5 6 133.29(15)
Mo2 Mo4 Mo3 5 6 61.25(2)
O1 Mo4 Mo3 5 5 140.30(17)
O8 Mo4 Mo3 5 5 49.99(16)
O6 Mo4 Mo3 5 5 97.97(15)
O5 Mo4 Mo3 5 5 48.74(13)
O3 Mo4 Mo3 5 5 136.97(15)
O2 Mo4 Mo3 5 5 90.02(14)
Mo2 Mo4 Mo3 5 5 62.34(2)
Mo3 Mo4 Mo3 6 5 61.93(2)
O1 Mo4 Mo1 5 1_565 42.44(16)
O8 Mo4 Mo1 5 1_565 126.69(18)
O6 Mo4 Mo1 5 1_565 85.42(15)
O5 Mo4 Mo1 5 1_565 133.73(14)
O3 Mo4 Mo1 5 1_565 39.70(14)
O2 Mo4 Mo1 5 1_565 86.38(14)
Mo2 Mo4 Mo1 5 1_565 122.14(3)
Mo3 Mo4 Mo1 6 1_565 119.07(3)
Mo3 Mo4 Mo1 5 1_565 175.50(3)
O1 Mo4 Mo3 5 3_565 25.16(16)
O8 Mo4 Mo3 5 3_565 167.17(19)
O6 Mo4 Mo3 5 3_565 79.52(15)
O5 Mo4 Mo3 5 3_565 69.79(13)
O3 Mo4 Mo3 5 3_565 105.69(14)
O2 Mo4 Mo3 5 3_565 100.60(16)
Mo2 Mo4 Mo3 5 3_565 70.95(2)
Mo3 Mo4 Mo3 6 3_565 124.95(3)
Mo3 Mo4 Mo3 5 3_565 117.34(3)
Mo1 Mo4 Mo3 1_565 3_565 66.085(18)
O1 Mo4 Mo1 5 7_554 99.63(17)
O8 Mo4 Mo1 5 7_554 76.52(9)
O6 Mo4 Mo1 5 7_554 165.04(15)
O5 Mo4 Mo1 5 7_554 67.05(16)
O3 Mo4 Mo1 5 7_554 104.13(15)
O2 Mo4 Mo1 5 7_554 23.96(15)
Mo2 Mo4 Mo1 5 7_554 116.36(3)
Mo3 Mo4 Mo1 6 7_554 122.78(3)
Mo3 Mo4 Mo1 5 7_554 68.158(18)
Mo1 Mo4 Mo1 1_565 7_554 108.74(2)
Mo3 Mo4 Mo1 3_565 7_554 101.44(2)
O1 Mo4 Nd 5 5 116.76(16)
O8 Mo4 Nd 5 5 50.5(2)
O6 Mo4 Nd 5 5 125.63(15)
O5 Mo4 Nd 5 5 125.03(15)
O3 Mo4 Nd 5 5 51.37(15)
O2 Mo4 Nd 5 5 49.43(18)
Mo2 Mo4 Nd 5 5 148.84(3)
Mo3 Mo4 Nd 6 5 92.20(2)
Mo3 Mo4 Nd 5 5 91.74(2)
Mo1 Mo4 Nd 1_565 5 83.868(19)
Mo3 Mo4 Nd 3_565 5 139.94(2)
Mo1 Mo4 Nd 7_554 5 62.599(13)
Mo4 O1 Mo3 5_544 7_554 129.9(3)
Mo4 O1 Mo1 5_544 5_554 97.3(3)
Mo3 O1 Mo1 7_554 5_554 128.0(2)
Mo1 O2 Mo2 3_554 3 85.1(2)
Mo1 O2 Mo4 3_554 5_544 130.7(3)
Mo2 O2 Mo4 3 5_544 134.7(2)
Mo1 O2 Nd 3_554 . 102.70(19)
Mo2 O2 Nd 3 . 97.5(2)
Mo4 O2 Nd 5_544 . 99.3(2)
Mo1 O3 Mo2 5_554 6 84.60(19)
Mo1 O3 Mo4 5_554 5_544 98.9(2)
Mo2 O3 Mo4 6 5_544 171.7(3)
Mo1 O3 Nd 5_554 . 135.5(2)
Mo2 O3 Nd 6 . 84.93(17)
Mo4 O3 Nd 5_544 . 97.61(19)
Mo3 O4 Mo1 7 7_554 83.54(18)
Mo3 O4 Mo2 7 1_556 127.7(3)
Mo1 O4 Mo2 7_554 1_556 132.0(3)
Mo3 O4 Nd 7 5 100.7(2)
Mo1 O4 Nd 7_554 5 114.5(2)
Mo2 O4 Nd 1_556 5 96.10(18)
Mo4 O5 Mo2 5_544 . 79.66(18)
Mo4 O5 Mo3 5_544 . 84.0(2)
Mo2 O5 Mo3 . . 84.4(2)
Mo4 O5 Nd 5_544 3_554 158.2(3)
Mo2 O5 Nd . 3_554 118.9(3)
Mo3 O5 Nd . 3_554 107.8(2)
Mo2 O6 Mo4 . 5_544 80.7(2)
Mo2 O6 Mo3 . 2 83.26(19)
Mo4 O6 Mo3 5_544 2 83.0(2)
Mo2 O6 Nd . 5_554 103.1(2)
Mo4 O6 Nd 5_544 5_554 131.1(3)
Mo3 O6 Nd 2 5_554 145.8(3)
Mo1 O7 Mo1 . 2 87.7(3)
Mo1 O7 Nd . . 136.16(15)
Mo1 O7 Nd 2 . 136.16(15)
Mo4 O8 Mo4 6_554 5_544 161.1(4)
Mo4 O8 Mo3 6_554 2 83.51(18)
Mo4 O8 Mo3 5_544 2 82.40(18)
Mo4 O8 Mo3 6_554 . 82.40(18)
Mo4 O8 Mo3 5_544 . 83.51(18)
Mo3 O8 Mo3 2 . 83.2(3)
Mo4 O8 Nd 6_554 . 99.4(2)
Mo4 O8 Nd 5_544 . 99.4(2)
Mo3 O8 Nd 2 . 138.40(14)
Mo3 O8 Nd . . 138.40(14)

loop_
_geom_bond_atom_site_label_1
_geom_bond_atom_site_label_2
_geom_bond_site_symmetry_2
_geom_bond_distance
_geom_bond_publ_flag
Nd O7 . 2.391(7) y
Nd O5 3 2.428(5) y
Nd O5 4_455 2.428(5) y
Nd O6 6 2.531(6) y
Nd O6 5_545 2.531(6) y
Nd O4 6_554 2.671(5) y
Nd O4 5_544 2.671(5) y
Nd O2 2 3.048(6) y
Nd O2 . 3.048(6) y
Nd O8 . 3.096(8) y
Nd O3 2 3.121(5) y
Nd O3 . 3.121(5) y
Nd Mo2 6 3.5817(5) ?
Nd Mo2 5_545 3.5817(5) ?
Nd Mo3 3 3.6513(6) ?
Mo1 O7 . 1.931(5) y
Mo1 O2 3 1.980(5) y
Mo1 O3 5_545 1.989(5) y
Mo1 O4 7_544 2.047(5) y
Mo1 O1 5_545 2.093(6) y
Mo1 Mo1 2 2.6758(11) y
Mo1 Mo2 1_556 2.7086(7) y
Mo1 Mo2 2_556 2.7223(7) y
Mo1 Mo3 1_556 2.7238(8) y
Mo1 Mo4 1_545 3.0761(8) y
Mo1 Mo4 7_544 3.6942(8) ?
Mo1 Mo3 3 3.6969(7) ?
Mo1 Nd 3 3.9828(6) ?
Mo2 O6 . 2.025(5) y
Mo2 O2 3_554 2.026(6) y
Mo2 O3 6_554 2.055(5) y
Mo2 O5 . 2.067(6) y
Mo2 O4 1_554 2.119(5) y
Mo2 Mo4 5_544 2.6274(9) y
Mo2 Mo1 1_554 2.7086(7) ?
Mo2 Mo1 2_554 2.7223(7) ?
Mo2 Mo3 2 2.7286(7) y
Mo2 Mo3 . 2.7886(7) y
Mo2 Nd 5_554 3.5817(5) ?
Mo2 Nd 3_554 3.8742(5) ?
Mo3 O1 7_544 2.021(6) y
Mo3 O4 7_543 2.042(5) y
Mo3 O6 2 2.082(5) y
Mo3 O5 . 2.083(5) y
Mo3 O8 . 2.125(6) y
Mo3 Mo1 1_554 2.7238(8) ?
Mo3 Mo4 6_554 2.7261(9) y
Mo3 Mo2 2 2.7286(7) ?
Mo3 Mo4 5_544 2.7562(8) y
Mo3 Mo3 2 2.8209(10) y
Mo3 Mo4 3_544 3.6469(8) ?
Mo3 Nd 3_554 3.6513(6) ?
Mo3 Mo1 3_554 3.6969(7) ?
Mo4 O1 5 2.005(5) y
Mo4 O8 5 2.0123(15) y
Mo4 O6 5 2.032(6) y
Mo4 O5 5 2.035(6) y
Mo4 O3 5 2.059(5) y
Mo4 O2 5 2.084(6) y
Mo4 Mo2 5 2.6274(9) ?
Mo4 Mo3 6 2.7261(9) ?
Mo4 Mo3 5 2.7562(8) ?
Mo4 Mo1 1_565 3.0761(8) ?
Mo4 Mo3 3_565 3.6469(8) ?
Mo4 Mo1 7_554 3.6942(8) ?
Mo4 Nd 5 3.9598(9) ?
O1 Mo4 5_544 2.005(5) ?
O1 Mo3 7_554 2.021(6) ?
O1 Mo1 5_554 2.093(5) ?
O2 Mo1 3_554 1.980(5) ?
O2 Mo2 3 2.026(6) ?
O2 Mo4 5_544 2.084(6) ?
O3 Mo1 5_554 1.989(5) ?
O3 Mo2 6 2.055(5) ?
O3 Mo4 5_544 2.059(5) ?
O4 Mo3 7 2.042(5) ?
O4 Mo1 7_554 2.047(5) ?
O4 Mo2 1_556 2.119(5) ?
O4 Nd 5 2.671(5) ?
O5 Mo4 5_544 2.035(6) ?
O5 Nd 3_554 2.428(5) ?
O6 Mo4 5_544 2.032(6) ?
O6 Mo3 2 2.082(5) ?
O6 Nd 5_554 2.531(6) ?
O7 Mo1 2 1.931(5) ?
O8 Mo4 6_554 2.0123(15) ?
O8 Mo4 5_544 2.0123(15) ?
O8 Mo3 2 2.125(6) ?
